data_4306494
loop_
_publ_author_name
'Stanislav Ferdov'
'Mario S. Reis'
'Zhi Lin'
'Rute A. S\'a Ferreira'

_publ_section_title
;
Hydrothermal Synthesis, Crystal Structure, and Magnetic Properties of a New
Inorganic Vanadium(III) Phosphate with a Chain Structure
;
_journal_name_full 'Inorganic Chemistry'
_journal_page_first 10062
_journal_page_last 10066
_journal_paper_doi 10.1021/ic801318c
_journal_volume 47
_journal_year 2008
_chemical_formula_structural 'Na3 V (O H) (H P O4) (P O4)'
_chemical_formula_sum 'H2 Na3 O9 P2 V'
_chemical_name_systematic
;
Trisodium Vanadium(III) Hydroxide Hydrogenphosphate(V) Phosphate(V)
;
_space_group_IT_number 12
_symmetry_cell_setting monoclinic
_symmetry_space_group_name_Hall '-C 2y'
_symmetry_space_group_name_H-M 'C 1 2/m 1'
_audit_creation_date 2008/07/08
_cell_angle_alpha 90
_cell_angle_beta 96.79726
_cell_angle_gamma 90
_cell_length_a 15.42393
_cell_length_b 7.280043
_cell_length_c 7.07091
_cell_volume 788.390
_cod_data_source_file ic801318c_si_002.cif
_cod_data_source_block vanadophosphate
_cod_depositor_comments
;
The following automatic conversions were performed:
'_symmetry_cell_setting' value 'Monoclinic' changed to 'monoclinic'
according to '/home/saulius/struct/CIF-dictionaries/cif_core.dic'
dictionary named 'cif_core.dic' version 2.4.1 from 2010-06-29.

Automatic conversion script
Id: cif_fix_enum 1527 2010-12-29 10:47:43Z saulius 
;
_cod_original_cell_volume 788.3897
_cod_original_formula_sum 'H2 V1 Na3 O9 P2'
_cod_database_code 4306494

loop_
_symmetry_equiv_pos_as_xyz
'-x, -y, -z'
'-x, y, -z'
'-x+1/2, -y+1/2, -z'
'-x+1/2, y+1/2, -z'
'x, -y, z'
'x, y, z'
'x+1/2, -y+1/2, z'
'x+1/2, y+1/2, z'

loop_
_atom_site_label
_atom_site_type_symbol
_atom_site_symmetry_multiplicity
_atom_site_fract_x
_atom_site_fract_y
_atom_site_fract_z
_atom_site_occupancy
_atom_site_B_iso_or_equiv
Na1 Na+1 4 0 0.2287275 0 1 0.50285
Na2 Na+1 4 0.1128047 0.5 0.7091204 1 1.960782
Na3 Na+1 4 0.25 0.25 0.5 1 2.252119
V V+3 4 0.25 0.25 0 1 1.273086
P1 P+5 4 0.379969 0 0.7700001 1 0.7388814
P2 P+5 4 0.1181276 0 0.6995218 1 2.759556
O1 O-2 4 0.4833035 0 0.7762869 1 0.5026367
O2 O-2 4 0.3323232 0 0.5659747 1 2.532061
O3 O-2 8 0.3531251 0.1763227 0.8788916 1 1.830512
O4 O-2 8 0.1680548 0.1834751 0.770623 1 2.959024
O5 O-2 4 0.02775101 0 0.7676722 1 3.116111
OH6 O-2 4 0.1183901 0 0.4677453 1 0.986095
OH7 O-2 4 0.2373086 0 0.1213264 1 0.5002127
